data_1543070
loop_
_publ_author_name
'Delgado, I. Hern\'andez'
'Pascal, S.'
'Wallabregue, A.'
'Duwald, R.'
'Besnard, C.'
'Gu\'en\'ee, L.'
'Nan\,coz, C.'
'Vauthey, E.'
'Tovar, R. C.'
'Lunkley, J. L.'
'Muller, G.'
'Lacour, J.'

_publ_section_title
;
 Functionalized cationic [4]helicenes with unique tuning of absorption,
 fluorescence and chiroptical properties up to the far-red range
;
_journal_issue 7
_journal_name_full 'Chem. Sci.'
_journal_page_first 4685
_journal_paper_doi 10.1039/C6SC00614K
_journal_volume 7
_journal_year 2016
_chemical_formula_moiety 'C30 H33 N2 O4, B F4, C H2 Cl2'
_chemical_formula_sum 'C31 H35 B Cl2 F4 N2 O4'
_chemical_formula_weight 657.32
_space_group_crystal_system triclinic
_space_group_IT_number 2
_space_group_name_Hall '-P 1'
_space_group_name_H-M_alt 'P -1'
_symmetry_space_group_name_Hall '-P 1'
_symmetry_space_group_name_H-M 'P -1'
_atom_sites_solution_hydrogens geom
_atom_sites_solution_primary direct
_audit_creation_date 2015-03-03
_audit_creation_method
;
Olex2 1.2
(compiled 2015.01.26 svn.r3150 for OlexSys, GUI svn.r4998)
;
_audit_update_record
;
2015-12-21 deposited with the CCDC.
2016-04-08 downloaded from the CCDC.
;
_cell_angle_alpha 82.687(5)
_cell_angle_beta 66.161(6)
_cell_angle_gamma 79.273(5)
_cell_formula_units_Z 2
_cell_length_a 10.9867(6)
_cell_length_b 12.0208(6)
_cell_length_c 13.2458(8)
_cell_measurement_reflns_used 13462
_cell_measurement_temperature 180.00(14)
_cell_measurement_theta_max 73.5210
_cell_measurement_theta_min 3.6100
_cell_volume 1569.51(17)
_computing_cell_refinement
;
CrysAlisPro, Agilent Technologies,
Version 1.171.37.35 (release 13-08-2014 CrysAlis171 .NET)
(compiled Aug 13 2014,18:06:01)
;
_computing_data_collection
;
CrysAlisPro, Agilent Technologies,
Version 1.171.37.35 (release 13-08-2014 CrysAlis171 .NET)
(compiled Aug 13 2014,18:06:01)
;
_computing_data_reduction
;
CrysAlisPro, Agilent Technologies,
Version 1.171.37.35 (release 13-08-2014 CrysAlis171 .NET)
(compiled Aug 13 2014,18:06:01)
;
_computing_molecular_graphics 'Olex2 (Dolomanov et al., 2009)'
_computing_publication_material 'Olex2 (Dolomanov et al., 2009)'
_computing_structure_refinement 'ShelXL (Sheldrick, 2008)'
_computing_structure_solution 'SIR2004 (Burla et al., 2007)'
_diffrn_ambient_environment N~2~
_diffrn_ambient_temperature 180.00(14)
_diffrn_detector 'CCD plate'
_diffrn_detector_area_resol_mean 10.4679
_diffrn_detector_type Atlas
_diffrn_measured_fraction_theta_full 1.000
_diffrn_measured_fraction_theta_max 0.985
_diffrn_measurement_details
;
  1 omega -125.00  -56.40   0.7000    0.7000
omega____ theta____ kappa____ phi______ frames
    -      -37.6865 -178.0000  -60.0000 98

  2 omega -111.00  -27.00   0.7000    0.7000
omega____ theta____ kappa____ phi______ frames
    -      -37.6865  -37.0000 -150.0000 120

  3 omega  -63.00   37.10   0.7000    0.7000
omega____ theta____ kappa____ phi______ frames
    -      -37.6865   57.0000    0.0000 143

  4 omega  -50.00   37.50   0.7000    0.7000
omega____ theta____ kappa____ phi______ frames
    -      -37.6865   37.0000  150.0000 125

  5 omega  -62.00  -22.10   0.7000    0.7000
omega____ theta____ kappa____ phi______ frames
    -      -37.6865   57.0000 -120.0000 57

  6 omega   98.00  127.40   0.7000    0.7000
omega____ theta____ kappa____ phi______ frames
    -       37.6865 -178.0000  -60.0000 42

  7 omega   25.00   51.60   0.7000    6.0000
omega____ theta____ kappa____ phi______ frames
    -      110.3999  -94.0000 -150.0000 38

  8 omega  105.00  168.00   0.7000    6.0000
omega____ theta____ kappa____ phi______ frames
    -      110.3999  111.0000   60.0000 90

  9 omega   73.00  114.30   0.7000    6.0000
omega____ theta____ kappa____ phi______ frames
    -      110.3999 -111.0000   90.0000 59

 10 omega   31.00  112.90   0.7000    6.0000
omega____ theta____ kappa____ phi______ frames
    -      110.3999 -111.0000    0.0000 117

 11 omega   32.00   96.40   0.7000    6.0000
omega____ theta____ kappa____ phi______ frames
    -      110.3999  -45.0000   60.0000 92

 12 omega   75.00  173.70   0.7000    6.0000
omega____ theta____ kappa____ phi______ frames
    -      110.3999   30.0000   60.0000 141

 13 omega   62.00  100.50   0.7000    6.0000
omega____ theta____ kappa____ phi______ frames
    -      110.3999  -94.0000 -120.0000 55

 14 omega   72.00  131.50   0.7000    6.0000
omega____ theta____ kappa____ phi______ frames
    -      110.3999   30.0000 -150.0000 85

 15 omega   45.00  134.60   0.7000    6.0000
omega____ theta____ kappa____ phi______ frames
    -      110.3999  -61.0000  -30.0000 128

 16 omega   74.00  108.30   0.7000    6.0000
omega____ theta____ kappa____ phi______ frames
    -      110.3999  -94.0000   90.0000 49

 17 omega   35.00   62.30   0.7000    6.0000
omega____ theta____ kappa____ phi______ frames
    -      110.3999  -94.0000   90.0000 39

 18 omega   49.00  108.50   0.7000    6.0000
omega____ theta____ kappa____ phi______ frames
    -      110.3999  -94.0000 -180.0000 85

 19 omega   34.00   94.90   0.7000    6.0000
omega____ theta____ kappa____ phi______ frames
    -      110.3999  -45.0000 -180.0000 87

 20 omega   94.00  176.60   0.7000    6.0000
omega____ theta____ kappa____ phi______ frames
    -      110.3999   61.0000  120.0000 118

 21 omega    9.00   35.60   0.7000    0.7000
omega____ theta____ kappa____ phi______ frames
    -       37.6865   72.0000   63.0000 38

 22 omega  -50.00  -17.10   0.7000    0.7000
omega____ theta____ kappa____ phi______ frames
    -      -37.6865  -37.0000   30.0000 47

 23 omega -112.00  -72.80   0.7000    0.7000
omega____ theta____ kappa____ phi______ frames
    -      -37.6865  -37.0000   30.0000 56

 24 omega -113.00  -72.40   0.7000    0.7000
omega____ theta____ kappa____ phi______ frames
    -      -37.6865  -57.0000    0.0000 58

 25 omega  -45.00   -7.90   0.7000    0.7000
omega____ theta____ kappa____ phi______ frames
    -      -37.6865  -57.0000    0.0000 53

 26 omega   74.00  118.10   0.7000    0.7000
omega____ theta____ kappa____ phi______ frames
    -       37.6865   72.0000   63.0000 63

 27 omega   58.00   98.60   0.7000    0.7000
omega____ theta____ kappa____ phi______ frames
    -       37.6865  178.0000    0.0000 58

 28 omega   -3.00   22.20   0.7000    0.7000
omega____ theta____ kappa____ phi______ frames
    -       40.0000   95.0000  109.6720 36

 29 omega    9.00   34.20   0.7000    0.7000
omega____ theta____ kappa____ phi______ frames
    -       48.0000   86.0000   11.2853 36

 30 omega   15.00   40.90   0.7000    0.7000
omega____ theta____ kappa____ phi______ frames
    -       52.0000   80.0000  -72.0821 37

 31 omega   15.00   40.90   0.7000    0.7000
omega____ theta____ kappa____ phi______ frames
    -       52.0000   82.0000   46.0492 37

 32 omega   15.00   40.90   0.7000    0.7000
omega____ theta____ kappa____ phi______ frames
    -       52.0000   82.0000  137.5553 37

 33 omega   15.00   40.90   0.7000    0.7000
omega____ theta____ kappa____ phi______ frames
    -       52.0000   80.0000 -135.2123 37

 34 omega   96.00  121.90   0.7000    0.7000
omega____ theta____ kappa____ phi______ frames
    -       56.0000   82.0000  -51.8527 37

 35 omega   19.00   44.20   0.7000    0.7000
omega____ theta____ kappa____ phi______ frames
    -       56.0000   81.0000  112.4673 36

 36 omega   37.00  105.60   0.7000    0.7000
omega____ theta____ kappa____ phi______ frames
    -       64.0000   76.0000  112.7614 98

 37 omega   29.00   70.30   0.7000    0.7000
omega____ theta____ kappa____ phi______ frames
    -       64.0000   76.0000  170.8690 59

 38 omega  107.00  146.90   0.7000    0.7000
omega____ theta____ kappa____ phi______ frames
    -       64.0000   77.0000   -6.1346 57

 39 omega   28.00   57.40   0.7000    0.7000
omega____ theta____ kappa____ phi______ frames
    -       64.0000   77.0000   39.2400 42

 40 omega   30.00   56.60   0.7000    0.7000
omega____ theta____ kappa____ phi______ frames
    -       64.0000   77.0000   -6.1346 38

 41 omega   32.00   80.30   0.7000    0.7000
omega____ theta____ kappa____ phi______ frames
    -       68.0000   75.0000   82.4939 69

 42 omega   36.00   68.20   0.7000    0.7000
omega____ theta____ kappa____ phi______ frames
    -       68.0000   76.0000  -52.9543 46

 43 omega   36.00   73.10   0.7000    0.7000
omega____ theta____ kappa____ phi______ frames
    -       72.0000   77.0000 -144.6785 53

 44 omega   36.00   71.00   0.7000    0.7000
omega____ theta____ kappa____ phi______ frames
    -       72.0000   76.0000  -88.6017 50

 45 omega   75.00  101.60   0.7000    6.0000
omega____ theta____ kappa____ phi______ frames
    -      110.3999   77.0000  120.0000 38

 46 omega  118.00  165.60   0.7000    6.0000
omega____ theta____ kappa____ phi______ frames
    -      110.3999   77.0000  -60.0000 68

 47 omega  103.00  138.00   0.7000    6.0000
omega____ theta____ kappa____ phi______ frames
    -      110.3999   77.0000 -120.0000 50

 48 omega   74.00  100.60   0.7000    6.0000
omega____ theta____ kappa____ phi______ frames
    -      110.3999   77.0000  -60.0000 38

 49 omega   75.00  101.60   0.7000    6.0000
omega____ theta____ kappa____ phi______ frames
    -      110.3999   77.0000 -120.0000 38

 50 omega   74.00  111.10   0.7000    6.0000
omega____ theta____ kappa____ phi______ frames
    -      110.3999   77.0000   90.0000 53

 51 omega  124.00  160.40   0.7000    6.0000
omega____ theta____ kappa____ phi______ frames
    -      110.3999   77.0000 -180.0000 52

 52 omega   74.00  154.50   0.7000    6.0000
omega____ theta____ kappa____ phi______ frames
    -      110.3999   77.0000 -150.0000 115

 53 omega   74.00  100.60   0.7000    6.0000
omega____ theta____ kappa____ phi______ frames
    -      110.3999   77.0000 -180.0000 38

 54 omega   74.00  133.50   0.7000    6.0000
omega____ theta____ kappa____ phi______ frames
    -      110.3999   77.0000    0.0000 85

 55 omega   77.00  111.30   0.7000    6.0000
omega____ theta____ kappa____ phi______ frames
    -      110.3999   61.0000  -30.0000 49

 56 omega   78.00  105.30   0.7000    6.0000
omega____ theta____ kappa____ phi______ frames
    -      110.3999   61.0000  120.0000 39

 57 omega  129.00  154.90   0.7000    6.0000
omega____ theta____ kappa____ phi______ frames
    -      110.3999   77.0000  150.0000 37

 58 omega   77.00  104.30   0.7000    6.0000
omega____ theta____ kappa____ phi______ frames
    -      110.3999   61.0000  150.0000 39

 59 omega   74.00  100.60   0.7000    6.0000
omega____ theta____ kappa____ phi______ frames
    -      110.3999   77.0000  150.0000 38

 60 omega   77.00  103.60   0.7000    6.0000
omega____ theta____ kappa____ phi______ frames
    -      110.3999   61.0000    0.0000 38

 61 omega   74.00  149.60   0.7000    6.0000
omega____ theta____ kappa____ phi______ frames
    -      110.3999   77.0000  -90.0000 108

 62 omega   78.00  104.60   0.7000    6.0000
omega____ theta____ kappa____ phi______ frames
    -      110.3999   61.0000   60.0000 38

 63 omega   74.00  109.00   0.7000    6.0000
omega____ theta____ kappa____ phi______ frames
    -      110.3999   77.0000   60.0000 50

 64 omega   74.00  100.60   0.7000    6.0000
omega____ theta____ kappa____ phi______ frames
    -      110.3999   77.0000   30.0000 38

 65 omega   76.00  165.60   0.7000    6.0000
omega____ theta____ kappa____ phi______ frames
    -      110.3999   77.0000  -30.0000 128
;
_diffrn_measurement_device 'four-circle diffractometer'
_diffrn_measurement_device_type 'SuperNova, Dual, Cu at zero, Atlas'
_diffrn_measurement_method '\w scans'
_diffrn_orient_matrix_UB_11 0.1285345000
_diffrn_orient_matrix_UB_12 0.0185863000
_diffrn_orient_matrix_UB_13 -0.1022743000
_diffrn_orient_matrix_UB_21 -0.0460839000
_diffrn_orient_matrix_UB_22 0.1291074000
_diffrn_orient_matrix_UB_23 0.0028183000
_diffrn_orient_matrix_UB_31 0.0733852000
_diffrn_orient_matrix_UB_32 0.0075515000
_diffrn_orient_matrix_UB_33 0.0758603000
_diffrn_radiation_monochromator mirror
_diffrn_radiation_probe x-ray
_diffrn_radiation_type CuK\a
_diffrn_radiation_wavelength 1.54184
_diffrn_reflns_av_R_equivalents 0.0278
_diffrn_reflns_av_unetI/netI 0.0192
_diffrn_reflns_Laue_measured_fraction_full 1.000
_diffrn_reflns_Laue_measured_fraction_max 0.985
_diffrn_reflns_limit_h_max 13
_diffrn_reflns_limit_h_min -13
_diffrn_reflns_limit_k_max 14
_diffrn_reflns_limit_k_min -14
_diffrn_reflns_limit_l_max 16
_diffrn_reflns_limit_l_min -16
_diffrn_reflns_number 24305
_diffrn_reflns_point_group_measured_fraction_full 1.000
_diffrn_reflns_point_group_measured_fraction_max 0.985
_diffrn_reflns_theta_full 67.684
_diffrn_reflns_theta_max 73.622
_diffrn_reflns_theta_min 3.654
_diffrn_source 'sealed X-ray tube'
_diffrn_source_type 'SuperNova (Cu) X-ray Source'
_exptl_absorpt_coefficient_mu 2.407
_exptl_absorpt_correction_T_max 0.909
_exptl_absorpt_correction_T_min 0.597
_exptl_absorpt_correction_type gaussian
_exptl_absorpt_process_details
;
CrysAlisPro, Agilent Technologies,
Version 1.171.37.35 (release 13-08-2014 CrysAlis171 .NET)
(compiled Aug 13 2014,18:06:01)
Numerical absorption correction based on gaussian integration over
            a multifaceted crystal model
Empirical absorption correction using spherical harmonics,
 implemented in SCALE3 ABSPACK scaling algorithm.
;
_exptl_crystal_colour red
_exptl_crystal_colour_primary red
_exptl_crystal_density_diffrn 1.391
_exptl_crystal_description plate
_exptl_crystal_F_000 684
_exptl_crystal_size_max 0.303
_exptl_crystal_size_mid 0.192
_exptl_crystal_size_min 0.0406
_refine_diff_density_max 0.682
_refine_diff_density_min -0.627
_refine_diff_density_rms 0.052
_refine_ls_extinction_method none
_refine_ls_goodness_of_fit_ref 1.067
_refine_ls_hydrogen_treatment constr
_refine_ls_matrix_type full
_refine_ls_number_parameters 402
_refine_ls_number_reflns 6249
_refine_ls_number_restraints 0
_refine_ls_restrained_S_all 1.067
_refine_ls_R_factor_all 0.0545
_refine_ls_R_factor_gt 0.0502
_refine_ls_shift/su_max 0.000
_refine_ls_shift/su_mean 0.000
_refine_ls_structure_factor_coef Fsqd
_refine_ls_weighting_details 'w=1/[\s^2^(Fo^2^)+(0.0654P)^2^+1.0146P] where P=(Fo^2^+2Fc^2^)/3'
_refine_ls_weighting_scheme calc
_refine_ls_wR_factor_gt 0.1320
_refine_ls_wR_factor_ref 0.1362
_reflns_Friedel_coverage 0.000
_reflns_number_gt 5628
_reflns_number_total 6249
_reflns_threshold_expression 'I > 2\s(I)'
_cod_data_source_file c6sc00614k2.cif
_cod_data_source_block spa041
_cod_depositor_comments 'Adding full bibliography for 1543067--1543076.cif.'
_cod_database_code 1543070
_chemical_oxdiff_formula 'C31 H35 B1 Cl2 F4 N2 O4'
_shelx_space_group_comment
;
The symmetry employed for this shelxl refinement is uniquely defined
by the following loop, which should always be used as a source of
symmetry information in preference to the above space-group names.
They are only intended as comments.
;
_reflns_odcompleteness_completeness 99.96
_reflns_odcompleteness_iscentric 1
_reflns_odcompleteness_theta 66.97
_olex2_refinement_description
;
1. Fixed Uiso
 At 1.2 times of:
  All C(H) groups, All C(H,H) groups
 At 1.5 times of:
  All C(H,H,H) groups
2.a Secondary CH2 refined with riding coordinates:
 C25(H25A,H25B), C27(H27A,H27B), C28(H28A,H28B), C30(H30A,H30B), C31(H31A,
 H31B), C40(H,HA)
2.b Aromatic/amide H refined with riding coordinates:
 C3(H3), C4(H4), C5(H5), C11(H11), C12(H12), C13(H13), C20(H20), C21(H21)
2.c Idealised Me refined as rotating group:
 C2AA(H2AA,H2AB,H2AC), C26(H26A,H26B,H26C), C29(H29A,H29B,H29C), C32(H32A,H32B,
 H32C), C34(H34A,H34B,H34C)
;
_shelx_shelxl_version_number 2014/7
_olex2_submission_special_instructions 'No special instructions were received'

loop_
_space_group_symop_operation_xyz
'x, y, z'
'-x, -y, -z'

loop_
_atom_site_label
_atom_site_type_symbol
_atom_site_fract_x
_atom_site_fract_y
_atom_site_fract_z
_atom_site_U_iso_or_equiv
_atom_site_adp_type
_atom_site_occupancy
_atom_site_site_symmetry_order
_atom_site_calc_flag
_atom_site_refinement_flags_posn
O0AA O 0.73823(13) 0.19592(10) 0.28345(10) 0.0283(3) Uani 1 1 d .
O23 O 1.17654(13) -0.28533(12) 0.02835(12) 0.0354(3) Uani 1 1 d .
O24 O 1.13579(14) -0.37973(11) -0.08771(11) 0.0350(3) Uani 1 1 d .
O33 O 0.52320(12) 0.08658(10) 0.35489(9) 0.0263(3) Uani 1 1 d .
N1 N 0.91245(14) -0.18523(12) 0.18234(11) 0.0233(3) Uani 1 1 d .
N15 N 0.71008(14) 0.06853(12) -0.03612(11) 0.0233(3) Uani 1 1 d .
C2 C 0.88077(16) -0.10250(14) 0.25650(13) 0.0224(3) Uani 1 1 d .
C2AA C 0.7110(2) 0.28454(16) 0.35594(16) 0.0369(4) Uani 1 1 d .
H2AA H 0.6564 0.3507 0.3359 0.055 Uiso 1 1 calc GR
H2AB H 0.7961 0.3058 0.3491 0.055 Uiso 1 1 calc GR
H2AC H 0.6620 0.2577 0.4324 0.055 Uiso 1 1 calc GR
C3 C 0.92669(17) -0.12361(15) 0.34281(14) 0.0268(3) Uani 1 1 d .
H3 H 0.9717 -0.1963 0.3549 0.032 Uiso 1 1 calc R
C4 C 0.90537(18) -0.03737(16) 0.40933(14) 0.0300(4) Uani 1 1 d .
H4 H 0.9351 -0.0518 0.4685 0.036 Uiso 1 1 calc R
C5 C 0.84145(18) 0.07092(16) 0.39289(14) 0.0290(4) Uani 1 1 d .
H5 H 0.8323 0.1299 0.4380 0.035 Uiso 1 1 calc R
C6 C 0.79180(16) 0.09177(14) 0.31108(13) 0.0241(3) Uani 1 1 d .
C7 C 0.80332(16) 0.00281(14) 0.24430(12) 0.0216(3) Uani 1 1 d .
C8 C 0.74726(15) 0.01507(13) 0.16172(12) 0.0206(3) Uani 1 1 d .
C9 C 0.63183(16) 0.09193(13) 0.16025(13) 0.0217(3) Uani 1 1 d .
C10 C 0.52341(17) 0.13650(14) 0.25720(13) 0.0241(3) Uani 1 1 d .
C11 C 0.42261(19) 0.21893(16) 0.24877(15) 0.0320(4) Uani 1 1 d .
H11 H 0.3532 0.2502 0.3133 0.038 Uiso 1 1 calc R
C12 C 0.4230(2) 0.25630(17) 0.14463(17) 0.0358(4) Uani 1 1 d .
H12 H 0.3555 0.3160 0.1392 0.043 Uiso 1 1 calc R
C13 C 0.51765(19) 0.20978(16) 0.04991(15) 0.0315(4) Uani 1 1 d .
H13 H 0.5140 0.2355 -0.0198 0.038 Uiso 1 1 calc R
C14 C 0.62036(16) 0.12343(14) 0.05698(13) 0.0235(3) Uani 1 1 d .
C16 C 0.79314(16) -0.02963(14) -0.02785(13) 0.0228(3) Uani 1 1 d .
C17 C 0.81526(15) -0.05566(13) 0.07205(13) 0.0212(3) Uani 1 1 d .
C18 C 0.90729(16) -0.15412(14) 0.08028(13) 0.0225(3) Uani 1 1 d .
C19 C 0.98265(17) -0.21855(14) -0.01237(13) 0.0251(3) Uani 1 1 d .
C20 C 0.95236(17) -0.19308(15) -0.10639(14) 0.0273(3) Uani 1 1 d .
H20 H 0.9974 -0.2408 -0.1666 0.033 Uiso 1 1 calc R
C21 C 0.86003(18) -0.10185(15) -0.11546(13) 0.0275(4) Uani 1 1 d .
H21 H 0.8418 -0.0879 -0.1806 0.033 Uiso 1 1 calc R
C22 C 1.10710(17) -0.29705(14) -0.01905(14) 0.0271(4) Uani 1 1 d .
C25 C 1.2632(2) -0.45361(18) -0.10716(18) 0.0457(5) Uani 1 1 d .
H25A H 1.3311 -0.4087 -0.1089 0.055 Uiso 1 1 calc R
H25B H 1.2958 -0.4869 -0.1798 0.055 Uiso 1 1 calc R
C26 C 1.2469(3) -0.5469(2) -0.0178(2) 0.0609(7) Uani 1 1 d .
H26A H 1.3298 -0.6017 -0.0375 0.091 Uiso 1 1 calc GR
H26B H 1.1719 -0.5853 -0.0098 0.091 Uiso 1 1 calc GR
H26C H 1.2282 -0.5147 0.0522 0.091 Uiso 1 1 calc GR
C27 C 0.71791(17) 0.11510(15) -0.14693(13) 0.0259(3) Uani 1 1 d .
H27A H 0.8110 0.0946 -0.2011 0.031 Uiso 1 1 calc R
H27B H 0.6986 0.1989 -0.1465 0.031 Uiso 1 1 calc R
C28 C 0.62152(19) 0.07358(16) -0.18527(15) 0.0314(4) Uani 1 1 d .
H28A H 0.6337 -0.0104 -0.1794 0.038 Uiso 1 1 calc R
H28B H 0.5275 0.1019 -0.1374 0.038 Uiso 1 1 calc R
C29 C 0.6487(3) 0.1158(2) -0.30402(19) 0.0519(6) Uani 1 1 d .
H29A H 0.7418 0.0875 -0.3512 0.078 Uiso 1 1 calc GR
H29B H 0.6348 0.1989 -0.3092 0.078 Uiso 1 1 calc GR
H29C H 0.5871 0.0884 -0.3285 0.078 Uiso 1 1 calc GR
C30 C 0.93290(18) -0.30681(14) 0.21917(14) 0.0289(4) Uani 1 1 d .
H30A H 1.0132 -0.3225 0.2380 0.035 Uiso 1 1 calc R
H30B H 0.9497 -0.3545 0.1578 0.035 Uiso 1 1 calc R
C31 C 0.8108(2) -0.33846(16) 0.31974(15) 0.0358(4) Uani 1 1 d .
H31A H 0.8228 -0.4217 0.3348 0.043 Uiso 1 1 calc R
H31B H 0.8056 -0.3028 0.3850 0.043 Uiso 1 1 calc R
C32 C 0.6796(2) -0.3014(2) 0.30390(18) 0.0443(5) Uani 1 1 d .
H32A H 0.6877 -0.3291 0.2347 0.066 Uiso 1 1 calc GR
H32B H 0.6597 -0.2184 0.3009 0.066 Uiso 1 1 calc GR
H32C H 0.6067 -0.3327 0.3659 0.066 Uiso 1 1 calc GR
C34 C 0.4197(2) 0.13340(18) 0.45284(15) 0.0399(5) Uani 1 1 d .
H34A H 0.4237 0.2143 0.4518 0.060 Uiso 1 1 calc GR
H34B H 0.4328 0.0941 0.5180 0.060 Uiso 1 1 calc GR
H34C H 0.3316 0.1238 0.4558 0.060 Uiso 1 1 calc GR
F36 F -0.07039(13) 0.26094(13) 0.49329(11) 0.0515(3) Uani 1 1 d .
F37 F 0.13291(13) 0.31574(12) 0.44317(11) 0.0473(3) Uani 1 1 d .
F38 F 0.10525(18) 0.18927(19) 0.34654(15) 0.0871(7) Uani 1 1 d .
F39 F 0.0135(3) 0.3706(3) 0.3367(3) 0.1347(11) Uani 1 1 d .
B35 B 0.0449(3) 0.2872(2) 0.4039(2) 0.0429(5) Uani 1 1 d .
Cl41 Cl 0.33845(14) 0.56307(7) 0.22121(7) 0.0984(4) Uani 1 1 d .
Cl42 Cl 0.39305(8) 0.50551(7) 0.42038(7) 0.0733(2) Uani 1 1 d .
C40 C 0.2692(3) 0.5387(2) 0.3654(2) 0.0576(6) Uani 1 1 d .
H H 0.2074 0.6072 0.3991 0.069 Uiso 1 1 calc R
HA H 0.2161 0.4754 0.3847 0.069 Uiso 1 1 calc R

loop_
_atom_site_aniso_label
_atom_site_aniso_U_11
_atom_site_aniso_U_22
_atom_site_aniso_U_33
_atom_site_aniso_U_23
_atom_site_aniso_U_13
_atom_site_aniso_U_12
O0AA 0.0352(7) 0.0252(6) 0.0261(6) -0.0054(5) -0.0123(5) -0.0051(5)
O23 0.0270(6) 0.0376(7) 0.0413(7) -0.0104(6) -0.0119(6) -0.0020(5)
O24 0.0444(8) 0.0268(6) 0.0299(6) -0.0083(5) -0.0128(6) 0.0050(5)
O33 0.0244(6) 0.0317(6) 0.0166(5) -0.0026(4) -0.0028(4) -0.0004(5)
N1 0.0241(7) 0.0244(7) 0.0191(6) -0.0008(5) -0.0071(5) -0.0012(5)
N15 0.0263(7) 0.0264(7) 0.0173(6) -0.0004(5) -0.0081(5) -0.0056(5)
C2 0.0192(7) 0.0284(8) 0.0182(7) -0.0015(6) -0.0049(6) -0.0056(6)
C2AA 0.0476(11) 0.0301(9) 0.0337(10) -0.0119(8) -0.0155(9) -0.0016(8)
C3 0.0236(8) 0.0336(9) 0.0235(8) 0.0007(7) -0.0103(6) -0.0039(6)
C4 0.0293(9) 0.0416(10) 0.0233(8) -0.0018(7) -0.0130(7) -0.0091(7)
C5 0.0315(9) 0.0361(9) 0.0224(8) -0.0049(7) -0.0101(7) -0.0106(7)
C6 0.0227(7) 0.0279(8) 0.0199(7) -0.0024(6) -0.0045(6) -0.0074(6)
C7 0.0199(7) 0.0265(8) 0.0168(7) -0.0015(6) -0.0045(6) -0.0060(6)
C8 0.0207(7) 0.0227(7) 0.0171(7) 0.0002(6) -0.0048(6) -0.0070(6)
C9 0.0222(7) 0.0226(7) 0.0196(7) -0.0018(6) -0.0068(6) -0.0045(6)
C10 0.0237(8) 0.0259(8) 0.0215(8) -0.0024(6) -0.0070(6) -0.0044(6)
C11 0.0293(9) 0.0338(9) 0.0282(9) -0.0081(7) -0.0083(7) 0.0039(7)
C12 0.0362(10) 0.0330(9) 0.0363(10) -0.0051(8) -0.0175(8) 0.0092(8)
C13 0.0364(9) 0.0314(9) 0.0272(8) 0.0000(7) -0.0160(7) 0.0010(7)
C14 0.0245(8) 0.0252(8) 0.0211(7) -0.0011(6) -0.0085(6) -0.0055(6)
C16 0.0224(7) 0.0264(8) 0.0187(7) -0.0013(6) -0.0058(6) -0.0064(6)
C17 0.0199(7) 0.0247(7) 0.0174(7) -0.0016(6) -0.0044(6) -0.0056(6)
C18 0.0222(7) 0.0250(8) 0.0188(7) -0.0019(6) -0.0054(6) -0.0056(6)
C19 0.0252(8) 0.0247(8) 0.0214(8) -0.0028(6) -0.0043(6) -0.0047(6)
C20 0.0280(8) 0.0303(8) 0.0196(7) -0.0067(6) -0.0035(6) -0.0051(7)
C21 0.0302(9) 0.0329(9) 0.0180(7) -0.0043(6) -0.0069(6) -0.0054(7)
C22 0.0279(8) 0.0250(8) 0.0221(8) -0.0028(6) -0.0026(7) -0.0051(6)
C25 0.0498(12) 0.0341(10) 0.0413(11) -0.0108(9) -0.0125(10) 0.0153(9)
C26 0.0851(19) 0.0410(12) 0.0557(14) -0.0028(11) -0.0365(14) 0.0135(12)
C27 0.0297(8) 0.0307(8) 0.0183(7) 0.0030(6) -0.0101(6) -0.0085(7)
C28 0.0342(9) 0.0378(9) 0.0270(9) -0.0005(7) -0.0158(7) -0.0089(7)
C29 0.0684(15) 0.0685(15) 0.0348(11) 0.0072(10) -0.0339(11) -0.0231(12)
C30 0.0330(9) 0.0247(8) 0.0259(8) -0.0004(6) -0.0106(7) 0.0001(7)
C31 0.0467(11) 0.0311(9) 0.0256(8) 0.0025(7) -0.0088(8) -0.0115(8)
C32 0.0410(11) 0.0498(12) 0.0404(11) -0.0066(9) -0.0083(9) -0.0177(9)
C34 0.0400(11) 0.0424(11) 0.0207(8) -0.0035(7) 0.0011(8) 0.0042(8)
F36 0.0358(6) 0.0669(9) 0.0506(7) -0.0199(6) -0.0097(6) -0.0102(6)
F37 0.0423(7) 0.0582(8) 0.0491(7) -0.0125(6) -0.0202(6) -0.0138(6)
F38 0.0614(10) 0.1298(17) 0.0666(10) -0.0616(11) 0.0038(8) -0.0352(10)
F39 0.133(2) 0.156(2) 0.148(2) 0.089(2) -0.102(2) -0.0544(19)
B35 0.0385(12) 0.0609(15) 0.0369(12) 0.0002(11) -0.0202(10) -0.0145(11)
Cl41 0.1725(11) 0.0531(4) 0.0691(5) -0.0007(3) -0.0492(6) -0.0128(5)
Cl42 0.0632(4) 0.0765(5) 0.0809(5) 0.0003(4) -0.0301(4) -0.0109(3)
C40 0.0545(14) 0.0437(12) 0.0690(17) -0.0064(11) -0.0184(13) -0.0050(11)

loop_
_atom_type_symbol
_atom_type_description
_atom_type_scat_dispersion_real
_atom_type_scat_dispersion_imag
_atom_type_scat_source
C C 0.0181 0.0091 'International Tables Vol C Tables 4.2.6.8 and 6.1.1.4'
H H 0.0000 0.0000 'International Tables Vol C Tables 4.2.6.8 and 6.1.1.4'
B B 0.0090 0.0039 'International Tables Vol C Tables 4.2.6.8 and 6.1.1.4'
Cl Cl 0.3639 0.7018 'International Tables Vol C Tables 4.2.6.8 and 6.1.1.4'
F F 0.0727 0.0534 'International Tables Vol C Tables 4.2.6.8 and 6.1.1.4'
N N 0.0311 0.0180 'International Tables Vol C Tables 4.2.6.8 and 6.1.1.4'
O O 0.0492 0.0322 'International Tables Vol C Tables 4.2.6.8 and 6.1.1.4'

loop_
_exptl_crystal_face_index_h
_exptl_crystal_face_index_k
_exptl_crystal_face_index_l
_exptl_crystal_face_perp_dist
_exptl_oxdiff_crystal_face_indexfrac_h
_exptl_oxdiff_crystal_face_indexfrac_k
_exptl_oxdiff_crystal_face_indexfrac_l
_exptl_oxdiff_crystal_face_x
_exptl_oxdiff_crystal_face_y
_exptl_oxdiff_crystal_face_z
0 -1 0 0.0203 0.0065 -0.9981 0.0074 -0.0185 -0.1291 -0.0065
0 1 0 0.0203 -0.0065 0.9981 -0.0074 0.0185 0.1291 0.0065
0 0 1 0.0968 0.0029 0.0069 1.0020 -0.1020 0.0036 0.0763
0 0 -1 0.0992 -0.0029 -0.0069 -1.0020 0.1020 -0.0036 -0.0763
-1 0 -1 0.0903 -1.0010 -0.0098 -0.9967 -0.0269 0.0421 -0.1491
1 0 1 0.0903 1.0010 0.0098 0.9967 0.0269 -0.0421 0.1491

loop_
_geom_angle_atom_site_label_1
_geom_angle_atom_site_label_2
_geom_angle_atom_site_label_3
_geom_angle
C6 O0AA C2AA 117.33(14)
C22 O24 C25 115.35(16)
C10 O33 C34 116.60(14)
C2 N1 C30 119.59(13)
C18 N1 C2 119.11(14)
C18 N1 C30 120.77(14)
C14 N15 C27 120.15(14)
C16 N15 C14 121.08(14)
C16 N15 C27 118.78(13)
N1 C2 C3 119.50(15)
N1 C2 C7 119.92(14)
C3 C2 C7 120.58(15)
O0AA C2AA H2AA 109.5
O0AA C2AA H2AB 109.5
O0AA C2AA H2AC 109.5
H2AA C2AA H2AB 109.5
H2AA C2AA H2AC 109.5
H2AB C2AA H2AC 109.5
C2 C3 H3 120.6
C4 C3 C2 118.83(16)
C4 C3 H3 120.6
C3 C4 H4 118.9
C3 C4 C5 122.13(16)
C5 C4 H4 118.9
C4 C5 H5 120.2
C6 C5 C4 119.65(16)
C6 C5 H5 120.2
O0AA C6 C5 123.64(15)
O0AA C6 C7 115.82(14)
C5 C6 C7 120.40(16)
C2 C7 C6 117.77(15)
C2 C7 C8 117.96(14)
C6 C7 C8 124.19(15)
C9 C8 C7 126.93(14)
C17 C8 C7 116.09(14)
C17 C8 C9 116.97(14)
C8 C9 C10 124.15(15)
C14 C9 C8 118.39(14)
C14 C9 C10 117.42(15)
O33 C10 C9 115.68(14)
O33 C10 C11 123.30(15)
C11 C10 C9 120.87(16)
C10 C11 H11 120.3
C10 C11 C12 119.40(16)
C12 C11 H11 120.3
C11 C12 H12 118.9
C13 C12 C11 122.14(17)
C13 C12 H12 118.9
C12 C13 H13 120.4
C12 C13 C14 119.30(16)
C14 C13 H13 120.4
N15 C14 C9 119.62(15)
N15 C14 C13 120.32(15)
C13 C14 C9 120.06(15)
N15 C16 C17 118.20(14)
N15 C16 C21 122.17(15)
C21 C16 C17 119.59(15)
C8 C17 C16 120.39(15)
C8 C17 C18 120.40(14)
C16 C17 C18 119.22(14)
N1 C18 C17 117.54(14)
N1 C18 C19 122.48(15)
C19 C18 C17 119.88(15)
C18 C19 C22 121.05(15)
C20 C19 C18 118.39(16)
C20 C19 C22 119.61(15)
C19 C20 H20 118.6
C21 C20 C19 122.87(15)
C21 C20 H20 118.6
C16 C21 H21 120.2
C20 C21 C16 119.53(16)
C20 C21 H21 120.2
O23 C22 O24 123.93(17)
O23 C22 C19 123.98(16)
O24 C22 C19 112.04(15)
O24 C25 H25A 109.5
O24 C25 H25B 109.5
O24 C25 C26 110.6(2)
H25A C25 H25B 108.1
C26 C25 H25A 109.5
C26 C25 H25B 109.5
C25 C26 H26A 109.5
C25 C26 H26B 109.5
C25 C26 H26C 109.5
H26A C26 H26B 109.5
H26A C26 H26C 109.5
H26B C26 H26C 109.5
N15 C27 H27A 108.7
N15 C27 H27B 108.7
N15 C27 C28 114.23(14)
H27A C27 H27B 107.6
C28 C27 H27A 108.7
C28 C27 H27B 108.7
C27 C28 H28A 109.7
C27 C28 H28B 109.7
H28A C28 H28B 108.2
C29 C28 C27 109.75(16)
C29 C28 H28A 109.7
C29 C28 H28B 109.7
C28 C29 H29A 109.5
C28 C29 H29B 109.5
C28 C29 H29C 109.5
H29A C29 H29B 109.5
H29A C29 H29C 109.5
H29B C29 H29C 109.5
N1 C30 H30A 109.3
N1 C30 H30B 109.3
N1 C30 C31 111.66(14)
H30A C30 H30B 107.9
C31 C30 H30A 109.3
C31 C30 H30B 109.3
C30 C31 H31A 109.0
C30 C31 H31B 109.0
H31A C31 H31B 107.8
C32 C31 C30 112.82(16)
C32 C31 H31A 109.0
C32 C31 H31B 109.0
C31 C32 H32A 109.5
C31 C32 H32B 109.5
C31 C32 H32C 109.5
H32A C32 H32B 109.5
H32A C32 H32C 109.5
H32B C32 H32C 109.5
O33 C34 H34A 109.5
O33 C34 H34B 109.5
O33 C34 H34C 109.5
H34A C34 H34B 109.5
H34A C34 H34C 109.5
H34B C34 H34C 109.5
F37 B35 F36 109.08(18)
F37 B35 F38 108.1(2)
F38 B35 F36 107.1(2)
F39 B35 F36 111.0(2)
F39 B35 F37 111.8(2)
F39 B35 F38 109.7(3)
Cl41 C40 H 109.2
Cl41 C40 HA 109.2
Cl42 C40 Cl41 112.14(16)
Cl42 C40 H 109.2
Cl42 C40 HA 109.2
H C40 HA 107.9

loop_
_geom_bond_atom_site_label_1
_geom_bond_atom_site_label_2
_geom_bond_distance
O0AA C2AA 1.434(2)
O0AA C6 1.353(2)
O23 C22 1.202(2)
O24 C22 1.340(2)
O24 C25 1.456(2)
O33 C10 1.355(2)
O33 C34 1.431(2)
N1 C2 1.385(2)
N1 C18 1.377(2)
N1 C30 1.486(2)
N15 C14 1.382(2)
N15 C16 1.373(2)
N15 C27 1.477(2)
C2 C3 1.404(2)
C2 C7 1.418(2)
C2AA H2AA 0.9800
C2AA H2AB 0.9800
C2AA H2AC 0.9800
C3 H3 0.9500
C3 C4 1.372(3)
C4 H4 0.9500
C4 C5 1.395(3)
C5 H5 0.9500
C5 C6 1.376(2)
C6 C7 1.429(2)
C7 C8 1.438(2)
C8 C9 1.429(2)
C8 C17 1.413(2)
C9 C10 1.434(2)
C9 C14 1.421(2)
C10 C11 1.373(2)
C11 H11 0.9500
C11 C12 1.394(3)
C12 H12 0.9500
C12 C13 1.369(3)
C13 H13 0.9500
C13 C14 1.409(2)
C16 C17 1.426(2)
C16 C21 1.404(2)
C17 C18 1.430(2)
C18 C19 1.405(2)
C19 C20 1.398(2)
C19 C22 1.487(2)
C20 H20 0.9500
C20 C21 1.377(3)
C21 H21 0.9500
C25 H25A 0.9900
C25 H25B 0.9900
C25 C26 1.502(3)
C26 H26A 0.9800
C26 H26B 0.9800
C26 H26C 0.9800
C27 H27A 0.9900
C27 H27B 0.9900
C27 C28 1.525(2)
C28 H28A 0.9900
C28 H28B 0.9900
C28 C29 1.515(3)
C29 H29A 0.9800
C29 H29B 0.9800
C29 H29C 0.9800
C30 H30A 0.9900
C30 H30B 0.9900
C30 C31 1.528(2)
C31 H31A 0.9900
C31 H31B 0.9900
C31 C32 1.517(3)
C32 H32A 0.9800
C32 H32B 0.9800
C32 H32C 0.9800
C34 H34A 0.9800
C34 H34B 0.9800
C34 H34C 0.9800
F36 B35 1.395(3)
F37 B35 1.378(3)
F38 B35 1.391(3)
F39 B35 1.344(3)
Cl41 C40 1.755(3)
Cl42 C40 1.751(3)
C40 H 0.9900
C40 HA 0.9900

loop_
_geom_torsion_atom_site_label_1
_geom_torsion_atom_site_label_2
_geom_torsion_atom_site_label_3
_geom_torsion_atom_site_label_4
_geom_torsion
O0AA C6 C7 C2 168.59(14)
O0AA C6 C7 C8 -8.1(2)
O33 C10 C11 C12 -172.61(17)
N1 C2 C3 C4 173.99(15)
N1 C2 C7 C6 -169.98(14)
N1 C2 C7 C8 6.9(2)
N1 C18 C19 C20 167.92(15)
N1 C18 C19 C22 -23.2(2)
N1 C30 C31 C32 50.6(2)
N15 C16 C17 C8 3.4(2)
N15 C16 C17 C18 -176.50(14)
N15 C16 C21 C20 173.55(16)
N15 C27 C28 C29 -173.72(17)
C2 N1 C18 C17 -28.3(2)
C2 N1 C18 C19 155.31(15)
C2 N1 C30 C31 55.9(2)
C2 C3 C4 C5 -1.0(3)
C2 C7 C8 C9 155.66(15)
C2 C7 C8 C17 -25.3(2)
C2AA O0AA C6 C5 -11.1(2)
C2AA O0AA C6 C7 173.12(15)
C3 C2 C7 C6 9.6(2)
C3 C2 C7 C8 -173.55(14)
C3 C4 C5 C6 3.3(3)
C4 C5 C6 O0AA -174.48(15)
C4 C5 C6 C7 1.1(3)
C5 C6 C7 C2 -7.3(2)
C5 C6 C7 C8 176.03(15)
C6 C7 C8 C9 -27.7(2)
C6 C7 C8 C17 151.39(15)
C7 C2 C3 C4 -5.6(2)
C7 C8 C9 C10 -26.1(2)
C7 C8 C9 C14 156.39(15)
C7 C8 C17 C16 -162.23(14)
C7 C8 C17 C18 17.7(2)
C8 C9 C10 O33 -11.2(2)
C8 C9 C10 C11 173.19(16)
C8 C9 C14 N15 8.5(2)
C8 C9 C14 C13 -171.80(15)
C8 C17 C18 N1 8.8(2)
C8 C17 C18 C19 -174.73(15)
C9 C8 C17 C16 16.9(2)
C9 C8 C17 C18 -163.18(14)
C9 C10 C11 C12 2.6(3)
C10 C9 C14 N15 -169.22(14)
C10 C9 C14 C13 10.5(2)
C10 C11 C12 C13 3.1(3)
C11 C12 C13 C14 -1.8(3)
C12 C13 C14 N15 174.47(17)
C12 C13 C14 C9 -5.2(3)
C14 N15 C16 C17 -18.6(2)
C14 N15 C16 C21 163.83(16)
C14 N15 C27 C28 -88.70(19)
C14 C9 C10 O33 166.34(14)
C14 C9 C10 C11 -9.2(2)
C16 N15 C14 C9 12.7(2)
C16 N15 C14 C13 -166.98(16)
C16 N15 C27 C28 91.26(19)
C16 C17 C18 N1 -171.34(14)
C16 C17 C18 C19 5.2(2)
C17 C8 C9 C10 154.87(15)
C17 C8 C9 C14 -22.7(2)
C17 C16 C21 C20 -3.9(2)
C17 C18 C19 C20 -8.4(2)
C17 C18 C19 C22 160.44(15)
C18 N1 C2 C3 -158.96(15)
C18 N1 C2 C7 20.6(2)
C18 N1 C30 C31 -115.65(17)
C18 C19 C20 C21 5.7(3)
C18 C19 C22 O23 -26.3(3)
C18 C19 C22 O24 156.23(15)
C19 C20 C21 C16 0.6(3)
C20 C19 C22 O23 142.36(18)
C20 C19 C22 O24 -35.1(2)
C21 C16 C17 C8 -179.02(15)
C21 C16 C17 C18 1.1(2)
C22 O24 C25 C26 84.7(2)
C22 C19 C20 C21 -163.35(16)
C25 O24 C22 O23 -3.2(3)
C25 O24 C22 C19 174.24(15)
C27 N15 C14 C9 -167.32(14)
C27 N15 C14 C13 13.0(2)
C27 N15 C16 C17 161.40(14)
C27 N15 C16 C21 -16.1(2)
C30 N1 C2 C3 29.4(2)
C30 N1 C2 C7 -151.08(15)
C30 N1 C18 C17 143.27(15)
C30 N1 C18 C19 -33.1(2)
C34 O33 C10 C9 177.02(16)
C34 O33 C10 C11 -7.5(2)
